data_7246410
loop_
_publ_author_name
'Xie, Yangbin'
'Dai, Songshan'
'Wang, Yue'
'Wang, Xi'
'Sun, Ying'
'Ju, Zhenghua'
'Fang, Ran'
'Zhang, Baoxin'
'Wu, Jincai'
'Zhang, Xiaoxiang'
'Pan, Xiaobo'

_publ_section_title
;
 Structural and mechanistic studies of excitation- and temperature-tunable
 multicolor luminescence of triarylborane
;
_journal_issue 15
_journal_name_full CrystEngComm
_journal_page_first 2204
_journal_page_last 2212
_journal_paper_doi 10.1039/D2CE01590K
_journal_volume 25
_journal_year 2023
_chemical_formula_moiety 'C32 H30 B Br'
_chemical_formula_sum 'C32 H30 B Br'
_chemical_formula_weight 505.32
_space_group_crystal_system triclinic
_space_group_IT_number 2
_space_group_name_Hall '-P 1'
_space_group_name_H-M_alt 'P -1'
_symmetry_Int_Tables_number 2
_audit_creation_date 2023-02-27
_audit_creation_method
;
Olex2 1.2
(compiled 2018.05.29 svn.r3508 for OlexSys, GUI svn.r5506)
;
_audit_update_record
;
2023-03-01 deposited with the CCDC.	2023-03-06 downloaded from the CCDC.
;
_cell_angle_alpha 71.773(2)
_cell_angle_beta 81.625(2)
_cell_angle_gamma 81.167(2)
_cell_formula_units_Z 2
_cell_length_a 9.3313(3)
_cell_length_b 12.1551(3)
_cell_length_c 12.7667(3)
_cell_measurement_reflns_used 7386
_cell_measurement_temperature 275.5(3)
_cell_measurement_theta_max 75.0720
_cell_measurement_theta_min 3.6280
_cell_volume 1351.70(7)
_computing_cell_refinement 'CrysAlisPro 1.171.40.84a (Rigaku OD, 2020)'
_computing_data_collection 'CrysAlisPro 1.171.40.84a (Rigaku OD, 2020)'
_computing_data_reduction 'CrysAlisPro 1.171.40.84a (Rigaku OD, 2020)'
_computing_molecular_graphics 'Olex2 (Dolomanov et al., 2009)'
_computing_publication_material 'Olex2 (Dolomanov et al., 2009)'
_computing_structure_refinement 'olex2.refine (Bourhis et al., 2015)'
_computing_structure_solution 'SHELXT 2018/2 (Sheldrick, 2018)'
_diffrn_ambient_environment air
_diffrn_ambient_temperature 275.5(3)
_diffrn_detector 'Hybrid Pixel Array Detector'
_diffrn_detector_area_resol_mean 10.0000
_diffrn_detector_type HyPix
_diffrn_measured_fraction_theta_full 0.9326
_diffrn_measured_fraction_theta_max 0.9326
_diffrn_measurement_details
;
List of Runs (angles in degrees, time in seconds):

  # Type    Start    End  Width  t~exp~   \w     \q     \k     \f   Frames
#--------------------------------------------------------------------------
  1  \w     11.00  36.00   0.50    0.05    --   42.80-111.00   8.00   50
  2  \w     36.00  95.00   0.50    0.06    --  109.26-111.00   8.00  118
  3  \w     80.00 105.00   0.50    0.06    --  109.26 -94.00  60.00   50
  4  \w     36.00 102.00   0.50    0.06    --  109.26 -77.00   0.00  132
  5  \w     36.00  67.00   0.50    0.06    --  109.26 -61.00  60.00   62
  6  \w    -14.00  15.00   0.50    0.05    --   42.80 -19.00 120.00   58
  7  \w    -37.00  17.00   0.50    0.05    --   42.80 -19.00  90.00  108
  8  \w     81.00 170.00   0.50    0.06    --  109.26  77.00 120.00  178
  9  \w     89.00 114.00   0.50    0.06    --  109.26 111.00 101.00   50
 10  \w     66.00 169.00   0.50    0.06    --  109.26  15.00 -90.00  206
 11  \w     56.00  82.00   0.50    0.06    --  109.26 -94.00-150.00   52
 12  \w     38.00  77.00   0.50    0.06    --  109.26 -94.00-180.00   78
 13  \w     43.00  98.00   0.50    0.06    --  109.26 -77.00-120.00  110
 14  \w     39.00 103.00   0.50    0.06    --  109.26 -77.00-180.00  128
 15  \w    -33.00  23.00   0.50    0.05    --   42.80 -19.00-150.00  112
 16  \w    -45.00  32.00   0.50    0.05    --  -42.80  37.00   0.00  154
 17  \w    -51.00 -25.00   0.50    0.06    -- -100.00  45.00  60.00   52
 18  \w    -60.00  29.00   0.50    0.05    --  -42.80  57.00  90.00  178
 19  \w    -52.00 -25.00   0.50    0.06    -- -100.00  45.00 150.00   54
 20  \w    -87.00 -50.00   0.50    0.05    --  -42.80 111.00 101.00   74
 21  \w   -104.00 -53.00   0.50    0.06    -- -100.00 -15.00  30.00  102
 22  \w    -54.00 -25.00   0.50    0.06    -- -100.00  45.00 -30.00   58
 23  \w    -54.00 -29.00   0.50    0.06    -- -100.00  45.00 -60.00   50
 24  \w    -53.00 -28.00   0.50    0.06    -- -100.00 125.00-120.00   50
 25  \w    -51.00 -24.00   0.50    0.06    -- -100.00  45.00-150.00   54
 26  \w    -60.00 -34.00   0.50    0.06    -- -100.00 125.00   0.00   52
 27  \w   -107.00 -54.00   0.50    0.06    -- -100.00 111.00 101.00  106
 28  \w   -111.00 -26.00   0.50    0.06    -- -100.00 125.00 120.00  170
 29  \w   -108.00 -82.00   0.50    0.06    -- -100.00 125.00 150.00   52
 30  \w   -111.00 -79.00   0.50    0.06    -- -100.00 125.00   0.00   64
 31  \w   -111.00 -26.00   0.50    0.06    -- -100.00 125.00 -90.00  170
 32  \w   -112.00 -81.00   0.50    0.06    -- -100.00 125.00-120.00   62
 33  \w   -138.00-109.00   0.50    0.06    -- -100.00 -15.00  30.00   58
 34  \w   -153.00 -71.00   0.50    0.06    -- -100.00 -77.00  90.00  164
 35  \w   -140.00 -97.00   0.50    0.06    -- -100.00-111.00   8.00   86
 36  \w   -112.00 -87.00   0.50    0.05    --  -42.80-179.00 120.00   50
 37  \w   -116.00 -29.00   0.50    0.05    --  -42.80 -77.00-120.00  174
 38  \w   -137.00 -79.00   0.50    0.06    -- -100.00 -45.00-150.00  116
 39  \w   -172.00-146.00   0.50    0.06    -- -100.00 -15.00  30.00   52
 40  \w   -175.00-150.00   0.50    0.06    -- -100.00 -45.00-150.00   50
;
_diffrn_measurement_device 'four-circle diffractometer'
_diffrn_measurement_device_type 'ROD, Synergy Custom system, HyPix'
_diffrn_measurement_method '\w scans'
_diffrn_orient_matrix_type 'CrysAlisPro convention (1999,Acta A55,543-557)'
_diffrn_orient_matrix_UB_11 -0.1219581000
_diffrn_orient_matrix_UB_12 0.0073308000
_diffrn_orient_matrix_UB_13 -0.0721111000
_diffrn_orient_matrix_UB_21 0.1132443000
_diffrn_orient_matrix_UB_22 0.0119549000
_diffrn_orient_matrix_UB_23 -0.1024213000
_diffrn_orient_matrix_UB_31 0.0228550000
_diffrn_orient_matrix_UB_32 -0.1335934000
_diffrn_orient_matrix_UB_33 0.0250324000
_diffrn_radiation_monochromator mirror
_diffrn_radiation_probe x-ray
_diffrn_radiation_type 'Cu K\a'
_diffrn_radiation_wavelength 1.54184
_diffrn_reflns_av_R_equivalents 0.0403
_diffrn_reflns_av_unetI/netI 0.0406
_diffrn_reflns_limit_h_max 11
_diffrn_reflns_limit_h_min -11
_diffrn_reflns_limit_k_max 12
_diffrn_reflns_limit_k_min -14
_diffrn_reflns_limit_l_max 15
_diffrn_reflns_limit_l_min -15
_diffrn_reflns_number 14216
_diffrn_reflns_theta_full 76.2761
_diffrn_reflns_theta_max 76.28
_diffrn_reflns_theta_min 3.66
_diffrn_source 'Rotating-anode X-ray tube'
_diffrn_source_type 'Rigaku (Cu) X-ray Source'
_exptl_absorpt_coefficient_mu 2.181
_exptl_absorpt_correction_T_max 1.00000
_exptl_absorpt_correction_T_min 0.56538
_exptl_absorpt_correction_type multi-scan
_exptl_absorpt_process_details
;
CrysAlisPro 1.171.40.84a (Rigaku Oxford Diffraction, 2020)
Empirical absorption correction using spherical harmonics,
implemented in SCALE3 ABSPACK scaling algorithm.
;
_exptl_crystal_colour 'clear light colourless'
_exptl_crystal_colour_lustre clear
_exptl_crystal_colour_modifier light
_exptl_crystal_colour_primary colourless
_exptl_crystal_density_diffrn 1.2414
_exptl_crystal_description block
_exptl_crystal_F_000 523.8401
_exptl_crystal_size_max 0.21
_exptl_crystal_size_mid 0.12
_exptl_crystal_size_min 0.08
_refine_diff_density_max 0.4929
_refine_diff_density_min -0.5797
_refine_diff_density_rms 0.0646
_refine_ls_d_res_high 0.7936
_refine_ls_d_res_low 12.0604
_refine_ls_goodness_of_fit_ref 1.0415
_refine_ls_hydrogen_treatment constr
_refine_ls_matrix_type full
_refine_ls_number_constraints 48
_refine_ls_number_parameters 313
_refine_ls_number_reflns 5284
_refine_ls_number_restraints 0
_refine_ls_restrained_S_all 1.0415
_refine_ls_R_factor_all 0.0583
_refine_ls_R_factor_gt 0.0500
_refine_ls_shift/su_max 0.0057
_refine_ls_shift/su_mean 0.0002
_refine_ls_structure_factor_coef Fsqd
_refine_ls_weighting_details 'w=1/[\s^2^(Fo^2^)+(0.0990P)^2^+0.1537P] where P=(Fo^2^+2Fc^2^)/3'
_refine_ls_weighting_scheme calc
_refine_ls_wR_factor_gt 0.1448
_refine_ls_wR_factor_ref 0.1549
_reflns_Friedel_coverage 0.0
_reflns_limit_h_max 11
_reflns_limit_h_min -11
_reflns_limit_k_max 14
_reflns_limit_k_min -13
_reflns_limit_l_max 15
_reflns_limit_l_min 0
_reflns_number_gt 4308
_reflns_number_total 5284
_reflns_threshold_expression I>=2u(I)
_cod_data_source_file d2ce01590k2.cif
_cod_data_source_block xieybyb_0330_6_300K
_cod_depositor_comments 'Adding full bibliography for 7246404--7246410.cif.'
_cod_database_code 7246410
_reflns_odcompleteness_completeness 99.67
_reflns_odcompleteness_iscentric 1
_reflns_odcompleteness_theta 66.97
_olex2_refinement_description
;
1. Fixed Uiso
 At 1.2 times of:
  All C(H) groups
 At 1.5 times of:
  All C(H,H,H) groups
2.a Aromatic/amide H refined with riding coordinates:
 C2(H2), C3(H3), C4(H4), C10(H10), C11(H11), C12(H12), C13(H13), C14(H14),
 C17(H17), C19(H19), C26(H26), C28(H28)
2.b Idealised Me refined as rotating group:
 C21(H21a,H21b,H21c), C22(H22a,H22b,H22c), C23(H23a,H23b,H23c), C30(H30a,H30b,
 H30c), C31(H31a,H31b,H31c), C32(H32a,H32b,H32c)
;
_olex2_submission_special_instructions 'No special instructions were received'
_oxdiff_exptl_absorpt_empirical_details
;
Empirical correction (ABSPACK) includes:
- Absorption correction using spherical harmonics
- Frame scaling
;
_oxdiff_exptl_absorpt_empirical_full_max 2.429
_oxdiff_exptl_absorpt_empirical_full_min 0.584

loop_
_space_group_symop_id
_space_group_symop_operation_xyz
1 x,y,z
2 -x,-y,-z

loop_
_atom_site_label
_atom_site_type_symbol
_atom_site_fract_x
_atom_site_fract_y
_atom_site_fract_z
_atom_site_U_iso_or_equiv
_atom_site_adp_type
_atom_site_occupancy
_atom_site_refinement_flags_posn
B1 B 0.2733(3) 0.8026(2) 0.6916(2) 0.0602(5) Uani 1.000000 .
Br1 Br 0.72856(3) 0.52168(3) 0.90545(2) 0.09466(18) Uani 1.000000 .
C1 C 0.6250(3) 0.6676(2) 0.8396(2) 0.0704(6) Uani 1.000000 .
C2 C 0.6806(3) 0.7668(3) 0.8376(3) 0.0861(8) Uani 1.000000 .
H2 H 0.7685(3) 0.7611(3) 0.8662(3) 0.1033(9) Uiso 1.000000 R
C3 C 0.6060(3) 0.8740(3) 0.7935(3) 0.0937(9) Uani 1.000000 .
H3 H 0.6440(3) 0.9412(3) 0.7911(3) 0.1124(11) Uiso 1.000000 R
C4 C 0.4739(3) 0.8823(2) 0.7523(3) 0.0803(7) Uani 1.000000 .
H4 H 0.4216(3) 0.9552(2) 0.7264(3) 0.0963(8) Uiso 1.000000 R
C5 C 0.4176(2) 0.78359(19) 0.7489(2) 0.0627(5) Uani 1.000000 .
C6 C 0.4955(2) 0.67320(19) 0.79398(18) 0.0613(5) Uani 1.000000 .
C7 C 0.4400(3) 0.5689(2) 0.7971(2) 0.0653(5) Uani 1.000000 .
C8 C 0.3958(3) 0.4801(2) 0.8035(2) 0.0710(6) Uani 1.000000 .
C9 C 0.3476(3) 0.3703(2) 0.8119(2) 0.0713(6) Uani 1.000000 .
C10 C 0.2341(5) 0.3658(3) 0.7561(4) 0.1084(12) Uani 1.000000 .
H10 H 0.1872(5) 0.4349(3) 0.7134(4) 0.1301(14) Uiso 1.000000 R
C11 C 0.1885(5) 0.2610(3) 0.7623(4) 0.1154(13) Uani 1.000000 .
H11 H 0.1114(5) 0.2599(3) 0.7241(4) 0.1385(15) Uiso 1.000000 R
C12 C 0.2559(4) 0.1600(3) 0.8241(3) 0.0986(10) Uani 1.000000 .
H12 H 0.2252(4) 0.0892(3) 0.8288(3) 0.1183(12) Uiso 1.000000 R
C13 C 0.3686(4) 0.1626(3) 0.8791(4) 0.1052(11) Uani 1.000000 .
H13 H 0.4150(4) 0.0930(3) 0.9214(4) 0.1263(13) Uiso 1.000000 R
C14 C 0.4157(4) 0.2676(2) 0.8732(3) 0.0883(8) Uani 1.000000 .
H14 H 0.4935(4) 0.2680(2) 0.9110(3) 0.1060(9) Uiso 1.000000 R
C15 C 0.2631(2) 0.74106(18) 0.60189(19) 0.0608(5) Uani 1.000000 .
C16 C 0.3800(3) 0.7332(2) 0.5193(2) 0.0717(6) Uani 1.000000 .
C17 C 0.3714(3) 0.6724(3) 0.4460(3) 0.0844(7) Uani 1.000000 .
H17 H 0.4494(3) 0.6682(3) 0.3925(3) 0.1013(9) Uiso 1.000000 R
C18 C 0.2510(4) 0.6175(3) 0.4493(3) 0.0849(8) Uani 1.000000 .
C19 C 0.1351(3) 0.6284(2) 0.5270(2) 0.0748(6) Uani 1.000000 .
H19 H 0.0520(3) 0.5939(2) 0.5291(2) 0.0897(7) Uiso 1.000000 R
C20 C 0.1379(3) 0.68893(19) 0.60201(19) 0.0633(5) Uani 1.000000 .
C21 C 0.5150(4) 0.7939(3) 0.5037(3) 0.0948(9) Uani 1.000000 .
H21a H 0.4871(4) 0.8715(10) 0.509(3) 0.1423(14) Uiso 1.000000 GR
H21b H 0.5772(16) 0.7512(15) 0.5602(16) 0.1423(14) Uiso 1.000000 GR
H21c H 0.5663(18) 0.798(2) 0.4321(11) 0.1423(14) Uiso 1.000000 GR
C22 C 0.2454(5) 0.5495(4) 0.3690(4) 0.1263(15) Uani 1.000000 .
H22a H 0.279(5) 0.4689(8) 0.4020(15) 0.190(2) Uiso 1.000000 GR
H22b H 0.1468(10) 0.556(3) 0.352(3) 0.190(2) Uiso 1.000000 GR
H22c H 0.307(4) 0.580(2) 0.3020(15) 0.190(2) Uiso 1.000000 GR
C23 C 0.0062(3) 0.6903(3) 0.6851(3) 0.0791(7) Uani 1.000000 .
H23a H 0.0309(8) 0.6436(17) 0.7574(4) 0.1187(10) Uiso 1.000000 GR
H23b H -0.0256(16) 0.7690(3) 0.6859(14) 0.1187(10) Uiso 1.000000 GR
H23c H -0.0707(9) 0.659(2) 0.6650(11) 0.1187(10) Uiso 1.000000 GR
C24 C 0.1472(2) 0.88866(19) 0.72832(19) 0.0615(5) Uani 1.000000 .
C25 C 0.0975(3) 0.99471(19) 0.6527(2) 0.0667(5) Uani 1.000000 .
C26 C -0.0156(3) 1.0688(2) 0.6878(3) 0.0761(7) Uani 1.000000 .
H26 H -0.0489(3) 1.1379(2) 0.6367(3) 0.0913(8) Uiso 1.000000 R
C27 C -0.0795(3) 1.0425(2) 0.7958(3) 0.0801(7) Uani 1.000000 .
C28 C -0.0292(3) 0.9395(2) 0.8705(3) 0.0770(7) Uani 1.000000 .
H28 H -0.0709(3) 0.9209(2) 0.9436(3) 0.0924(8) Uiso 1.000000 R
C29 C 0.0830(3) 0.8623(2) 0.8388(2) 0.0677(5) Uani 1.000000 .
C30 C 0.1674(4) 1.0304(2) 0.5345(3) 0.0839(7) Uani 1.000000 .
H30a H 0.2707(5) 1.028(2) 0.5342(3) 0.1259(11) Uiso 1.000000 GR
H30b H 0.149(2) 0.9775(13) 0.4971(7) 0.1259(11) Uiso 1.000000 GR
H30c H 0.127(2) 1.1080(9) 0.4970(7) 0.1259(11) Uiso 1.000000 GR
C31 C -0.2004(4) 1.1245(3) 0.8328(4) 0.1133(12) Uani 1.000000 .
H31a H -0.1593(5) 1.1862(17) 0.846(3) 0.1700(19) Uiso 1.000000 GR
H31b H -0.265(2) 1.157(2) 0.7761(12) 0.1700(19) Uiso 1.000000 GR
H31c H -0.253(2) 1.0825(8) 0.8999(15) 0.1700(19) Uiso 1.000000 GR
C32 C 0.1289(4) 0.7502(3) 0.9247(2) 0.0904(8) Uani 1.000000 .
H32a H 0.147(3) 0.6877(5) 0.8918(6) 0.1356(12) Uiso 1.000000 GR
H32b H 0.2162(17) 0.7574(9) 0.9523(16) 0.1356(12) Uiso 1.000000 GR
H32c H 0.0527(13) 0.7338(12) 0.9847(11) 0.1356(12) Uiso 1.000000 GR

loop_
_atom_site_aniso_label
_atom_site_aniso_U_11
_atom_site_aniso_U_22
_atom_site_aniso_U_33
_atom_site_aniso_U_12
_atom_site_aniso_U_13
_atom_site_aniso_U_23
B1 0.0632(13) 0.0520(11) 0.0666(13) -0.0142(10) -0.0015(10) -0.0180(10)
Br1 0.0868(2) 0.1044(3) 0.0801(2) 0.01228(17) -0.01394(15) -0.01800(17)
C1 0.0637(13) 0.0813(14) 0.0688(13) -0.0016(11) -0.0032(10) -0.0308(11)
C2 0.0641(14) 0.109(2) 0.106(2) -0.0111(14) -0.0142(13) -0.0579(17)
C3 0.0768(17) 0.094(2) 0.136(3) -0.0230(15) -0.0115(17) -0.065(2)
C4 0.0736(15) 0.0665(14) 0.115(2) -0.0099(11) -0.0138(14) -0.0441(14)
C5 0.0608(12) 0.0595(11) 0.0756(13) -0.0091(9) -0.0048(10) -0.0310(10)
C6 0.0610(11) 0.0638(12) 0.0635(11) -0.0073(9) -0.0001(9) -0.0281(10)
C7 0.0657(12) 0.0607(12) 0.0687(12) -0.0044(10) 0.0017(10) -0.0233(10)
C8 0.0761(14) 0.0605(13) 0.0761(14) -0.0087(11) 0.0042(11) -0.0245(11)
C9 0.0785(15) 0.0579(12) 0.0762(14) -0.0136(11) 0.0093(11) -0.0230(11)
C10 0.118(3) 0.0685(17) 0.142(3) -0.0153(17) -0.040(2) -0.0214(18)
C11 0.117(3) 0.084(2) 0.157(4) -0.025(2) -0.033(3) -0.039(2)
C12 0.099(2) 0.0744(18) 0.129(3) -0.0269(16) 0.013(2) -0.0419(18)
C13 0.113(3) 0.0568(15) 0.134(3) -0.0053(15) -0.001(2) -0.0193(16)
C14 0.0846(18) 0.0693(15) 0.110(2) -0.0064(13) -0.0089(15) -0.0270(15)
C15 0.0615(12) 0.0575(11) 0.0656(11) -0.0109(9) 0.0001(9) -0.0225(9)
C16 0.0675(13) 0.0748(14) 0.0766(14) -0.0168(11) 0.0058(11) -0.0299(12)
C17 0.0792(17) 0.0998(19) 0.0846(17) -0.0163(14) 0.0143(13) -0.0493(15)
C18 0.0948(19) 0.0869(17) 0.0882(17) -0.0213(15) 0.0078(14) -0.0500(15)
C19 0.0768(15) 0.0749(14) 0.0845(15) -0.0207(12) -0.0011(12) -0.0382(13)
C20 0.0639(12) 0.0608(12) 0.0683(12) -0.0104(9) -0.0017(9) -0.0245(10)
C21 0.0809(18) 0.118(2) 0.0959(19) -0.0404(17) 0.0236(15) -0.0466(18)
C22 0.132(3) 0.151(3) 0.136(3) -0.048(3) 0.027(3) -0.104(3)
C23 0.0680(14) 0.0915(17) 0.0888(17) -0.0259(13) 0.0078(12) -0.0418(14)
C24 0.0630(12) 0.0572(11) 0.0725(12) -0.0092(9) -0.0108(10) -0.0280(10)
C25 0.0664(13) 0.0591(11) 0.0819(14) -0.0109(10) -0.0184(11) -0.0249(11)
C26 0.0730(14) 0.0594(12) 0.1050(19) -0.0015(10) -0.0257(14) -0.0331(13)
C27 0.0669(14) 0.0762(15) 0.116(2) -0.0028(11) -0.0153(14) -0.0556(16)
C28 0.0711(14) 0.0836(16) 0.0920(17) -0.0095(12) -0.0022(12) -0.0509(14)
C29 0.0688(13) 0.0674(13) 0.0751(13) -0.0068(10) -0.0076(10) -0.0331(11)
C30 0.0886(18) 0.0714(15) 0.0877(17) -0.0145(13) -0.0152(14) -0.0127(13)
C31 0.086(2) 0.103(2) 0.171(4) 0.0111(17) -0.010(2) -0.080(3)
C32 0.106(2) 0.0857(17) 0.0718(15) -0.0017(15) -0.0028(14) -0.0199(13)

loop_
_atom_type_symbol
_atom_type_scat_dispersion_real
_atom_type_scat_dispersion_imag
_atom_type_scat_Cromer_Mann_a1
_atom_type_scat_Cromer_Mann_a2
_atom_type_scat_Cromer_Mann_a3
_atom_type_scat_Cromer_Mann_a4
_atom_type_scat_Cromer_Mann_b1
_atom_type_scat_Cromer_Mann_b2
_atom_type_scat_Cromer_Mann_b3
_atom_type_scat_Cromer_Mann_b4
_atom_type_scat_Cromer_Mann_c
_atom_type_scat_source
_atom_type_scat_dispersion_source
H 0.00000 0.00000 0.49300 0.32291 0.14019 0.04081 10.51090 26.12570 3.14236 57.79970 0.0030380000826 'International Tables Volume C Table 6.1.1.4 (pp. 500-502)' 'Henke, Gullikson and Davis, At. Data and Nucl. Data Tables, 1993, 54, 2'
C 0.01920 0.00962 2.31000 1.02000 1.58860 0.86500 20.84390 10.20750 0.56870 51.65120 0.215599998832 'International Tables Volume C Table 6.1.1.4 (pp. 500-502)' 'Henke, Gullikson and Davis, At. Data and Nucl. Data Tables, 1993, 54, 2'
B 0.00963 0.00408 2.05450 1.33260 1.09790 0.70680 23.21850 1.02100 60.34980 0.14030 -0.193200007081 'International Tables Volume C Table 6.1.1.4 (pp. 500-502)' 'Henke, Gullikson and Davis, At. Data and Nucl. Data Tables, 1993, 54, 2'
Br -0.67402 1.33011 17.17890 5.23580 5.63770 3.98510 2.17230 16.57960 0.26090 41.43280 2.95569992065 'International Tables Volume C Table 6.1.1.4 (pp. 500-502)' 'Henke, Gullikson and Davis, At. Data and Nucl. Data Tables, 1993, 54, 2'

loop_
_geom_angle_atom_site_label_1
_geom_angle_atom_site_label_2
_geom_angle_atom_site_label_3
_geom_angle
_geom_angle_site_symmetry_1
_geom_angle_site_symmetry_3
_geom_angle_publ_flag
C15 B1 C5 120.7(2) . . ?
C24 B1 C5 115.14(19) . . ?
C24 B1 C15 124.1(2) . . ?
C2 C1 Br1 118.3(2) . . ?
C6 C1 Br1 120.15(19) . . ?
C6 C1 C2 121.6(2) . . ?
C3 C2 C1 119.8(2) . . ?
C4 C3 C2 120.0(2) . . ?
C5 C4 C3 121.6(3) . . ?
C4 C5 B1 117.8(2) . . ?
C6 C5 B1 124.07(18) . . ?
C6 C5 C4 118.1(2) . . ?
C5 C6 C1 118.9(2) . . ?
C7 C6 C1 120.5(2) . . ?
C7 C6 C5 120.6(2) . . ?
C8 C7 C6 177.5(3) . . ?
C9 C8 C7 177.9(3) . . ?
C10 C9 C8 120.9(3) . . ?
C14 C9 C8 120.9(3) . . ?
C14 C9 C10 118.2(3) . . ?
C11 C10 C9 121.4(3) . . ?
C12 C11 C10 119.9(4) . . ?
C13 C12 C11 119.6(3) . . ?
C14 C13 C12 121.0(3) . . ?
C13 C14 C9 120.0(3) . . ?
C16 C15 B1 121.6(2) . . ?
C20 C15 B1 121.2(2) . . ?
C20 C15 C16 117.3(2) . . ?
C17 C16 C15 120.2(2) . . ?
C21 C16 C15 122.6(2) . . ?
C21 C16 C17 117.1(2) . . ?
C18 C17 C16 122.3(2) . . ?
C19 C18 C17 117.6(2) . . ?
C22 C18 C17 121.2(3) . . ?
C22 C18 C19 121.1(3) . . ?
C20 C19 C18 122.3(2) . . ?
C19 C20 C15 120.2(2) . . ?
C23 C20 C15 122.9(2) . . ?
C23 C20 C19 116.8(2) . . ?
C25 C24 B1 121.1(2) . . ?
C29 C24 B1 120.6(2) . . ?
C29 C24 C25 118.3(2) . . ?
C26 C25 C24 119.7(2) . . ?
C30 C25 C24 120.6(2) . . ?
C30 C25 C26 119.7(2) . . ?
C27 C26 C25 122.1(2) . . ?
C28 C27 C26 118.3(2) . . ?
C31 C27 C26 121.4(3) . . ?
C31 C27 C28 120.3(3) . . ?
C29 C28 C27 121.6(3) . . ?
C28 C29 C24 120.1(2) . . ?
C32 C29 C24 121.6(2) . . ?
C32 C29 C28 118.3(3) . . ?

loop_
_geom_bond_atom_site_label_1
_geom_bond_atom_site_label_2
_geom_bond_distance
_geom_bond_site_symmetry_2
_geom_bond_publ_flag
B1 C5 1.577(3) . ?
B1 C15 1.571(3) . ?
B1 C24 1.570(3) . ?
Br1 C1 1.888(3) . ?
C1 C2 1.375(4) . ?
C1 C6 1.399(3) . ?
C2 C3 1.370(5) . ?
C3 C4 1.386(4) . ?
C4 C5 1.397(3) . ?
C5 C6 1.414(3) . ?
C6 C7 1.429(3) . ?
C7 C8 1.189(3) . ?
C8 C9 1.440(3) . ?
C9 C10 1.376(5) . ?
C9 C14 1.365(4) . ?
C10 C11 1.380(5) . ?
C11 C12 1.351(6) . ?
C12 C13 1.356(5) . ?
C13 C14 1.390(4) . ?
C15 C16 1.417(3) . ?
C15 C20 1.412(3) . ?
C16 C17 1.379(4) . ?
C16 C21 1.514(4) . ?
C17 C18 1.381(4) . ?
C18 C19 1.378(4) . ?
C18 C22 1.515(4) . ?
C19 C20 1.382(3) . ?
C20 C23 1.503(3) . ?
C24 C25 1.406(3) . ?
C24 C29 1.408(3) . ?
C25 C26 1.395(4) . ?
C25 C30 1.510(4) . ?
C26 C27 1.379(4) . ?
C27 C28 1.379(4) . ?
C27 C31 1.511(4) . ?
C28 C29 1.396(4) . ?
C29 C32 1.505(4) . ?
